data_1556615
loop_
_publ_author_name
'Akasaka, N.'
'Ishida, S.'
'Iwamoto, T.'

_publ_section_title
;
 Transformative Si8R8 Siliconoids
;
_journal_name_full Inorganics
_journal_page_first 107
_journal_paper_doi 10.3390/inorganics6040107
_journal_volume 6
_journal_year 2018
_chemical_formula_sum 'C65.5 H136 Si16'
_chemical_formula_weight 1373.17
_space_group_crystal_system triclinic
_space_group_IT_number 2
_space_group_name_Hall '-P 1'
_space_group_name_H-M_alt 'P -1'
_atom_sites_solution_hydrogens geom
_cell_angle_alpha 69.416(2)
_cell_angle_beta 85.458(2)
_cell_angle_gamma 76.379(2)
_cell_formula_units_Z 2
_cell_length_a 11.5327(18)
_cell_length_b 17.883(3)
_cell_length_c 21.560(3)
_cell_measurement_reflns_used 9909
_cell_measurement_temperature 100(2)
_cell_measurement_theta_max 27.90
_cell_measurement_theta_min 2.71
_cell_volume 4045.5(11)
_computing_cell_refinement 'APEX2 (Bruker AXS, 2006)'
_computing_data_collection 'APEX2 (Bruker AXS, 2006)'
_computing_data_reduction 'SAINT (Bruker AXS, 2004)'
_computing_molecular_graphics 'XSHEL (Bruker AXS,2002)'
_computing_publication_material 'XCIF (Bruker AXS, 2001)'
_computing_structure_refinement 'SHELXL-2014 (Sheldrick, 2014)'
_computing_structure_solution 'SHELXS-97 (Sheldrick, 1997)'
_diffrn_ambient_temperature 100(2)
_diffrn_detector_area_resol_mean 8.333
_diffrn_measured_fraction_theta_full 0.972
_diffrn_measured_fraction_theta_max 0.962
_diffrn_measurement_device_type 'Bruker APEXII CCD area detector'
_diffrn_measurement_method 'phi and omega scans'
_diffrn_radiation_monochromator 'Bruker Helios multilayer confocal mirror'
_diffrn_radiation_source 'Bruker TXS fine-focus rotating anode'
_diffrn_radiation_type MoK\a
_diffrn_radiation_wavelength 0.71073
_diffrn_reflns_av_R_equivalents 0.0172
_diffrn_reflns_av_unetI/netI 0.0376
_diffrn_reflns_Laue_measured_fraction_full 0.972
_diffrn_reflns_Laue_measured_fraction_max 0.962
_diffrn_reflns_limit_h_max 11
_diffrn_reflns_limit_h_min -14
_diffrn_reflns_limit_k_max 22
_diffrn_reflns_limit_k_min -20
_diffrn_reflns_limit_l_max 26
_diffrn_reflns_limit_l_min -27
_diffrn_reflns_number 21370
_diffrn_reflns_point_group_measured_fraction_full 0.972
_diffrn_reflns_point_group_measured_fraction_max 0.962
_diffrn_reflns_theta_full 25.242
_diffrn_reflns_theta_max 26.500
_diffrn_reflns_theta_min 1.817
_exptl_absorpt_coefficient_mu 0.287
_exptl_absorpt_correction_T_max 0.7456
_exptl_absorpt_correction_T_min 0.6921
_exptl_absorpt_correction_type empirical
_exptl_absorpt_process_details
;
SADABS Sheldrick 1996
;
_exptl_crystal_colour orange
_exptl_crystal_density_diffrn 1.127
_exptl_crystal_description block
_exptl_crystal_F_000 1506
_exptl_crystal_size_max 0.200
_exptl_crystal_size_mid 0.200
_exptl_crystal_size_min 0.100
_refine_diff_density_max 0.949
_refine_diff_density_min -0.477
_refine_diff_density_rms 0.058
_refine_ls_extinction_coef .
_refine_ls_extinction_method none
_refine_ls_goodness_of_fit_ref 1.038
_refine_ls_hydrogen_treatment constr
_refine_ls_matrix_type full
_refine_ls_number_parameters 803
_refine_ls_number_reflns 16153
_refine_ls_number_restraints 93
_refine_ls_restrained_S_all 1.062
_refine_ls_R_factor_all 0.0461
_refine_ls_R_factor_gt 0.0357
_refine_ls_shift/su_max 0.026
_refine_ls_shift/su_mean 0.003
_refine_ls_structure_factor_coef Fsqd
_refine_ls_weighting_details 'w=1/[\s^2^(Fo^2^)+(0.0382P)^2^+3.3557P] where P=(Fo^2^+2Fc^2^)/3'
_refine_ls_weighting_scheme calc
_refine_ls_wR_factor_gt 0.0872
_refine_ls_wR_factor_ref 0.0941
_reflns_Friedel_coverage 0.000
_reflns_Friedel_fraction_full .
_reflns_Friedel_fraction_max .
_reflns_number_gt 13586
_reflns_number_total 16153
_reflns_threshold_expression 'I > 2\s(I)'
_cod_data_source_file si302a.cif
_cod_data_source_block si302a
_cod_original_formula_sum 'C65.50 H136 Si16'
_cod_database_code 1556615
_shelx_space_group_comment
;
The symmetry employed for this shelxl refinement is uniquely defined
by the following loop, which should always be used as a source of
symmetry information in preference to the above space-group names.
They are only intended as comments.
;
_shelx_estimated_absorpt_t_min 0.945
_shelx_estimated_absorpt_t_max 0.972
_shelxl_version_number 2014-3

loop_
_space_group_symop_operation_xyz
'x, y, z'
'-x, -y, -z'

loop_
_atom_site_label
_atom_site_type_symbol
_atom_site_fract_x
_atom_site_fract_y
_atom_site_fract_z
_atom_site_U_iso_or_equiv
_atom_site_adp_type
_atom_site_occupancy
_atom_site_site_symmetry_order
_atom_site_calc_flag
_atom_site_refinement_flags_posn
_atom_site_refinement_flags_adp
_atom_site_refinement_flags_occupancy
_atom_site_disorder_assembly
_atom_site_disorder_group
Si1 Si 0.79574(5) 1.15153(3) 0.14770(2) 0.01161(11) Uani 1 1 d . . . . .
Si2 Si 0.69841(5) 1.12248(3) 0.25164(3) 0.01260(11) Uani 1 1 d . . . . .
Si3 Si 0.68942(5) 1.04483(3) 0.18732(3) 0.01326(11) Uani 1 1 d . . . . .
Si4 Si 0.77311(5) 0.98192(3) 0.30486(3) 0.01265(11) Uani 1 1 d . . . . .
Si5 Si 0.87421(5) 0.86249(3) 0.27959(2) 0.01210(11) Uani 1 1 d . . . . .
Si6 Si 0.68960(5) 0.90271(3) 0.22424(2) 0.01173(11) Uani 1 1 d . . . . .
Si7 Si 0.63374(5) 0.89259(3) 0.33333(2) 0.01170(11) Uani 1 1 d . . . . .
Si8 Si 0.80725(5) 0.78577(3) 0.38895(2) 0.01177(11) Uani 1 1 d . . . . .
C1 C 0.94844(17) 1.18510(11) 0.13371(9) 0.0136(4) Uani 1 1 d . . . . .
C2 C 0.89934(18) 1.27683(11) 0.08864(10) 0.0160(4) Uani 1 1 d . . . . .
H1 H 0.8547 1.3082 0.1161 0.019 Uiso 1 1 calc R U . . .
H2 H 0.9668 1.3021 0.0677 0.019 Uiso 1 1 calc R U . . .
C3 C 0.81708(17) 1.28016(11) 0.03492(9) 0.0152(4) Uani 1 1 d . . . . .
H3 H 0.8637 1.2543 0.0043 0.018 Uiso 1 1 calc R U . . .
H4 H 0.7813 1.3379 0.0090 0.018 Uiso 1 1 calc R U . . .
C4 C 0.71536(17) 1.23362(11) 0.06824(9) 0.0130(4) Uani 1 1 d . . . . .
Si9 Si 1.07761(5) 1.14033(3) 0.08615(3) 0.01554(11) Uani 1 1 d . . . . .
C5 C 1.15652(19) 1.22254(13) 0.03511(10) 0.0232(5) Uani 1 1 d . . . . .
H5 H 1.2309 1.1976 0.0178 0.035 Uiso 1 1 calc R U . . .
H6 H 1.1747 1.2516 0.0628 0.035 Uiso 1 1 calc R U . . .
H7 H 1.1051 1.2613 -0.0019 0.035 Uiso 1 1 calc R U . . .
C6 C 1.03702(19) 1.09839(13) 0.02469(10) 0.0200(4) Uani 1 1 d . . . . .
H8 H 0.9899 1.1430 -0.0113 0.030 Uiso 1 1 calc R U . . .
H9 H 0.9900 1.0573 0.0467 0.030 Uiso 1 1 calc R U . . .
H10 H 1.1099 1.0729 0.0065 0.030 Uiso 1 1 calc R U . . .
C7 C 1.19701(19) 1.05683(13) 0.14014(11) 0.0235(5) Uani 1 1 d . . . . .
H11 H 1.1598 1.0173 0.1747 0.035 Uiso 1 1 calc R U . . .
H12 H 1.2442 1.0808 0.1608 0.035 Uiso 1 1 calc R U . . .
H13 H 1.2492 1.0289 0.1130 0.035 Uiso 1 1 calc R U . . .
Si10 Si 1.01156(5) 1.18729(3) 0.21231(3) 0.01642(12) Uani 1 1 d . . . . .
C8 C 0.9090(2) 1.26345(14) 0.24438(12) 0.0274(5) Uani 1 1 d . . . . .
H14 H 0.8277 1.2547 0.2471 0.041 Uiso 1 1 calc R U . . .
H15 H 0.9100 1.3191 0.2143 0.041 Uiso 1 1 calc R U . . .
H16 H 0.9356 1.2564 0.2885 0.041 Uiso 1 1 calc R U . . .
C9 C 1.0402(2) 1.08535(13) 0.28040(10) 0.0235(5) Uani 1 1 d . . . . .
H17 H 1.0790 1.0891 0.3177 0.035 Uiso 1 1 calc R U . . .
H18 H 1.0923 1.0444 0.2641 0.035 Uiso 1 1 calc R U . . .
H19 H 0.9644 1.0691 0.2951 0.035 Uiso 1 1 calc R U . . .
C10 C 1.1532(2) 1.22551(14) 0.19733(11) 0.0259(5) Uani 1 1 d . . . . .
H20 H 1.1401 1.2792 0.1620 0.039 Uiso 1 1 calc R U . . .
H21 H 1.2164 1.1867 0.1841 0.039 Uiso 1 1 calc R U . . .
H22 H 1.1771 1.2306 0.2381 0.039 Uiso 1 1 calc R U . . .
Si11 Si 0.58407(5) 1.31512(3) 0.08033(3) 0.01642(12) Uani 1 1 d . . . . .
C11 C 0.6317(2) 1.38352(12) 0.11765(11) 0.0216(4) Uani 1 1 d . . . . .
H23 H 0.5614 1.4227 0.1248 0.032 Uiso 1 1 calc R U . . .
H24 H 0.6868 1.4133 0.0875 0.032 Uiso 1 1 calc R U . . .
H25 H 0.6717 1.3502 0.1601 0.032 Uiso 1 1 calc R U . . .
C12 C 0.5195(2) 1.38970(12) -0.00213(11) 0.0242(5) Uani 1 1 d . . . . .
H26 H 0.4597 1.4349 0.0049 0.036 Uiso 1 1 calc R U . . .
H27 H 0.4820 1.3615 -0.0238 0.036 Uiso 1 1 calc R U . . .
H28 H 0.5834 1.4114 -0.0303 0.036 Uiso 1 1 calc R U . . .
C13 C 0.45639(18) 1.27476(12) 0.12935(11) 0.0213(4) Uani 1 1 d . . . . .
H29 H 0.4873 1.2222 0.1640 0.032 Uiso 1 1 calc R U . . .
H30 H 0.4033 1.2671 0.0999 0.032 Uiso 1 1 calc R U . . .
H31 H 0.4119 1.3140 0.1498 0.032 Uiso 1 1 calc R U . . .
Si12 Si 0.66518(5) 1.18865(3) 0.00914(3) 0.01480(11) Uani 1 1 d . . . . .
C14 C 0.6797(2) 1.25743(13) -0.07883(10) 0.0241(5) Uani 1 1 d . . . . .
H32 H 0.6578 1.2333 -0.1093 0.036 Uiso 1 1 calc R U . . .
H33 H 0.7624 1.2635 -0.0870 0.036 Uiso 1 1 calc R U . . .
H34 H 0.6266 1.3113 -0.0859 0.036 Uiso 1 1 calc R U . . .
C15 C 0.50639(18) 1.17749(13) 0.02159(11) 0.0216(4) Uani 1 1 d . . . . .
H35 H 0.4897 1.1476 -0.0058 0.032 Uiso 1 1 calc R U . . .
H36 H 0.4527 1.2319 0.0088 0.032 Uiso 1 1 calc R U . . .
H37 H 0.4939 1.1471 0.0683 0.032 Uiso 1 1 calc R U . . .
C16 C 0.75369(19) 1.08634(12) 0.00851(10) 0.0196(4) Uani 1 1 d . . . . .
H38 H 0.7730 1.0496 0.0541 0.029 Uiso 1 1 calc R U . . .
H39 H 0.8276 1.0933 -0.0163 0.029 Uiso 1 1 calc R U . . .
H40 H 0.7066 1.0628 -0.0126 0.029 Uiso 1 1 calc R U . . .
C17 C 0.60555(18) 1.17212(12) 0.31234(10) 0.0168(4) Uani 1 1 d . . . . .
C18 C 0.5740(2) 1.26592(12) 0.28382(11) 0.0248(5) Uani 1 1 d . . . . .
H41 H 0.5297 1.2839 0.2422 0.037 Uiso 1 1 calc R U . . .
H42 H 0.6474 1.2865 0.2754 0.037 Uiso 1 1 calc R U . . .
H43 H 0.5246 1.2874 0.3156 0.037 Uiso 1 1 calc R U . . .
C19 C 0.4895(2) 1.14279(15) 0.32885(13) 0.0363(6) Uani 1 1 d . . . . .
H44 H 0.4457 1.1642 0.3621 0.055 Uiso 1 1 calc R U . . .
H45 H 0.5073 1.0828 0.3464 0.055 Uiso 1 1 calc R U . . .
H46 H 0.4407 1.1625 0.2887 0.055 Uiso 1 1 calc R U . . .
C20 C 0.6772(3) 1.14544(16) 0.37587(12) 0.0397(7) Uani 1 1 d . . . . .
H47 H 0.6328 1.1719 0.4061 0.060 Uiso 1 1 calc R U . . .
H48 H 0.7541 1.1614 0.3653 0.060 Uiso 1 1 calc R U . . .
H49 H 0.6909 1.0858 0.3971 0.060 Uiso 1 1 calc R U . . .
C21 C 1.01588(17) 0.85336(12) 0.22591(10) 0.0157(4) Uani 1 1 d . . . . .
C22 C 0.99535(18) 0.92953(12) 0.16321(10) 0.0192(4) Uani 1 1 d . . . . .
H50 H 0.9832 0.9787 0.1754 0.029 Uiso 1 1 calc R U . . .
H51 H 0.9246 0.9316 0.1398 0.029 Uiso 1 1 calc R U . . .
H52 H 1.0651 0.9271 0.1343 0.029 Uiso 1 1 calc R U . . .
C23 C 1.0300(2) 0.77899(13) 0.20385(11) 0.0236(5) Uani 1 1 d . . . . .
H53 H 0.9570 0.7833 0.1812 0.035 Uiso 1 1 calc R U . . .
H54 H 1.0442 0.7287 0.2427 0.035 Uiso 1 1 calc R U . . .
H55 H 1.0977 0.7775 0.1735 0.035 Uiso 1 1 calc R U . . .
C24 C 1.13155(18) 0.84744(13) 0.25944(10) 0.0213(4) Uani 1 1 d . . . . .
H56 H 1.1987 0.8421 0.2293 0.032 Uiso 1 1 calc R U . . .
H57 H 1.1445 0.7994 0.3001 0.032 Uiso 1 1 calc R U . . .
H58 H 1.1255 0.8970 0.2703 0.032 Uiso 1 1 calc R U . . .
C25 C 0.62205(18) 0.87399(11) 0.15723(9) 0.0158(4) Uani 1 1 d . . . . .
C26 C 0.7227(2) 0.83832(13) 0.11789(10) 0.0228(4) Uani 1 1 d . . . . .
H59 H 0.6884 0.8293 0.0816 0.034 Uiso 1 1 calc R U . . .
H60 H 0.7689 0.7861 0.1473 0.034 Uiso 1 1 calc R U . . .
H61 H 0.7751 0.8768 0.0996 0.034 Uiso 1 1 calc R U . . .
C27 C 0.54589(19) 0.95226(12) 0.10897(10) 0.0201(4) Uani 1 1 d . . . . .
H62 H 0.5100 0.9386 0.0758 0.030 Uiso 1 1 calc R U . . .
H63 H 0.5964 0.9910 0.0868 0.030 Uiso 1 1 calc R U . . .
H64 H 0.4827 0.9772 0.1335 0.030 Uiso 1 1 calc R U . . .
C28 C 0.5418(2) 0.81272(13) 0.18670(11) 0.0224(5) Uani 1 1 d . . . . .
H65 H 0.4695 0.8390 0.2047 0.034 Uiso 1 1 calc R U . . .
H66 H 0.5848 0.7651 0.2222 0.034 Uiso 1 1 calc R U . . .
H67 H 0.5199 0.7949 0.1520 0.034 Uiso 1 1 calc R U . . .
C29 C 0.45980(17) 0.91682(11) 0.34323(9) 0.0148(4) Uani 1 1 d . . . . .
C30 C 0.40407(18) 0.94044(12) 0.40276(10) 0.0179(4) Uani 1 1 d . . . . .
H68 H 0.3171 0.9568 0.3976 0.027 Uiso 1 1 calc R U . . .
H69 H 0.4345 0.9862 0.4050 0.027 Uiso 1 1 calc R U . . .
H70 H 0.4251 0.8934 0.4436 0.027 Uiso 1 1 calc R U . . .
C31 C 0.41144(18) 0.98739(13) 0.27899(10) 0.0204(4) Uani 1 1 d . . . . .
H71 H 0.4287 0.9680 0.2413 0.031 Uiso 1 1 calc R U . . .
H72 H 0.4499 1.0330 0.2722 0.031 Uiso 1 1 calc R U . . .
H73 H 0.3250 1.0059 0.2827 0.031 Uiso 1 1 calc R U . . .
C32 C 0.41397(19) 0.84223(13) 0.34441(11) 0.0219(4) Uani 1 1 d . . . . .
H74 H 0.4325 0.7985 0.3875 0.033 Uiso 1 1 calc R U . . .
H75 H 0.4528 0.8225 0.3092 0.033 Uiso 1 1 calc R U . . .
H76 H 0.3274 0.8581 0.3373 0.033 Uiso 1 1 calc R U . . .
C33 C 0.80775(18) 0.66899(11) 0.42167(9) 0.0152(4) Uani 1 1 d . . . . .
C34 C 0.89616(18) 0.63701(11) 0.48196(10) 0.0178(4) Uani 1 1 d . . . . .
H77 H 0.8841 0.5833 0.5126 0.021 Uiso 1 1 calc R U . . .
H78 H 0.9794 0.6294 0.4659 0.021 Uiso 1 1 calc R U . . .
C35 C 0.87501(18) 0.69799(11) 0.51863(9) 0.0173(4) Uani 1 1 d . . . . .
H79 H 0.9363 0.6801 0.5536 0.021 Uiso 1 1 calc R U . . .
H80 H 0.7958 0.6997 0.5401 0.021 Uiso 1 1 calc R U . . .
C36 C 0.88096(17) 0.78635(11) 0.46879(9) 0.0135(4) Uani 1 1 d . . . . .
Si13 Si 0.87249(5) 0.61067(3) 0.36336(3) 0.01724(12) Uani 1 1 d . . . . .
C37 C 1.0379(2) 0.59921(13) 0.35511(11) 0.0255(5) Uani 1 1 d . . . . .
H81 H 1.0667 0.5760 0.3203 0.038 Uiso 1 1 calc R U . . .
H82 H 1.0764 0.5626 0.3973 0.038 Uiso 1 1 calc R U . . .
H83 H 1.0572 0.6530 0.3434 0.038 Uiso 1 1 calc R U . . .
C38 C 0.8032(2) 0.65986(12) 0.27902(10) 0.0230(5) Uani 1 1 d . . . . .
H84 H 0.7850 0.7196 0.2672 0.035 Uiso 1 1 calc R U . . .
H85 H 0.7294 0.6417 0.2790 0.035 Uiso 1 1 calc R U . . .
H86 H 0.8588 0.6441 0.2466 0.035 Uiso 1 1 calc R U . . .
C39 C 0.8577(2) 0.50103(12) 0.39482(11) 0.0246(5) Uani 1 1 d . . . . .
H87 H 0.8979 0.4735 0.3643 0.037 Uiso 1 1 calc R U . . .
H88 H 0.7730 0.4994 0.3977 0.037 Uiso 1 1 calc R U . . .
H89 H 0.8944 0.4730 0.4388 0.037 Uiso 1 1 calc R U . . .
Si14 Si 0.65865(5) 0.64234(3) 0.45512(3) 0.01867(12) Uani 1 1 d . . . . .
C40 C 0.5651(2) 0.64087(14) 0.38867(12) 0.0271(5) Uani 1 1 d . . . . .
H90 H 0.4836 0.6394 0.4049 0.041 Uiso 1 1 calc R U . . .
H91 H 0.5991 0.5922 0.3766 0.041 Uiso 1 1 calc R U . . .
H92 H 0.5638 0.6902 0.3497 0.041 Uiso 1 1 calc R U . . .
C41 C 0.6807(2) 0.53809(13) 0.52171(12) 0.0312(5) Uani 1 1 d . . . . .
H93 H 0.6041 0.5217 0.5317 0.047 Uiso 1 1 calc R U . . .
H94 H 0.7121 0.5403 0.5618 0.047 Uiso 1 1 calc R U . . .
H95 H 0.7373 0.4981 0.5063 0.047 Uiso 1 1 calc R U . . .
C42 C 0.5659(2) 0.71050(13) 0.49840(11) 0.0242(5) Uani 1 1 d . . . . .
H96 H 0.5614 0.7680 0.4710 0.036 Uiso 1 1 calc R U . . .
H97 H 0.6025 0.6990 0.5412 0.036 Uiso 1 1 calc R U . . .
H98 H 0.4853 0.7001 0.5055 0.036 Uiso 1 1 calc R U . . .
Si15 Si 1.04624(5) 0.79127(3) 0.46340(3) 0.01545(11) Uani 1 1 d . . . . .
C43 C 1.07402(18) 0.89110(12) 0.40495(10) 0.0194(4) Uani 1 1 d . . . . .
H99 H 1.1532 0.8819 0.3852 0.029 Uiso 1 1 calc R U . . .
H100 H 1.0701 0.9289 0.4292 0.029 Uiso 1 1 calc R U . . .
H101 H 1.0133 0.9148 0.3699 0.029 Uiso 1 1 calc R U . . .
C44 C 1.1062(2) 0.77654(15) 0.54700(11) 0.0270(5) Uani 1 1 d . . . . .
H102 H 1.1917 0.7759 0.5434 0.040 Uiso 1 1 calc R U . . .
H103 H 1.0941 0.7244 0.5791 0.040 Uiso 1 1 calc R U . . .
H104 H 1.0641 0.8216 0.5618 0.040 Uiso 1 1 calc R U . . .
C45 C 1.15315(19) 0.70731(12) 0.44211(11) 0.0234(5) Uani 1 1 d . . . . .
H105 H 1.1264 0.7035 0.4015 0.035 Uiso 1 1 calc R U . . .
H106 H 1.1562 0.6552 0.4785 0.035 Uiso 1 1 calc R U . . .
H107 H 1.2328 0.7193 0.4352 0.035 Uiso 1 1 calc R U . . .
Si16 Si 0.80377(5) 0.86260(3) 0.51158(3) 0.01485(11) Uani 1 1 d . . . . .
C46 C 0.86416(19) 0.95682(13) 0.49264(11) 0.0222(4) Uani 1 1 d . . . . .
H108 H 0.8674 0.9837 0.4445 0.033 Uiso 1 1 calc R U . . .
H109 H 0.9446 0.9415 0.5114 0.033 Uiso 1 1 calc R U . . .
H110 H 0.8121 0.9945 0.5121 0.033 Uiso 1 1 calc R U . . .
C47 C 0.8158(2) 0.81087(14) 0.60416(10) 0.0245(5) Uani 1 1 d . . . . .
H111 H 0.7849 0.8515 0.6257 0.037 Uiso 1 1 calc R U . . .
H112 H 0.8996 0.7857 0.6166 0.037 Uiso 1 1 calc R U . . .
H113 H 0.7692 0.7685 0.6183 0.037 Uiso 1 1 calc R U . . .
C48 C 0.64105(18) 0.90259(13) 0.49402(10) 0.0204(4) Uani 1 1 d . . . . .
H114 H 0.6082 0.9401 0.5182 0.031 Uiso 1 1 calc R U . . .
H115 H 0.6008 0.8568 0.5083 0.031 Uiso 1 1 calc R U . . .
H116 H 0.6285 0.9319 0.4464 0.031 Uiso 1 1 calc R U . . .
C49 C 0.4818(3) 0.56176(17) 0.26811(14) 0.0400(6) Uani 1 1 d . . . . .
C50 C 0.5516(3) 0.58488(18) 0.21278(15) 0.0444(7) Uani 1 1 d . . . . .
H117 H 0.5247 0.6355 0.1782 0.053 Uiso 1 1 calc R U . . .
C51 C 0.6605(3) 0.5349(2) 0.20733(19) 0.0598(9) Uani 1 1 d . . . . .
H118 H 0.7078 0.5510 0.1689 0.072 Uiso 1 1 calc R U . . .
C52 C 0.7005(3) 0.4614(2) 0.2578(2) 0.0627(10) Uani 1 1 d . . . . .
H119 H 0.7759 0.4275 0.2545 0.075 Uiso 1 1 calc R U . . .
C53 C 0.6316(3) 0.43805(18) 0.31223(19) 0.0577(9) Uani 1 1 d . . . . .
H120 H 0.6588 0.3874 0.3467 0.069 Uiso 1 1 calc R U . . .
C54 C 0.5227(3) 0.48726(19) 0.31773(16) 0.0502(8) Uani 1 1 d . . . . .
H121 H 0.4752 0.4700 0.3559 0.060 Uiso 1 1 calc R U . . .
C55 C 0.3639(3) 0.6165(2) 0.27407(19) 0.0644(10) Uani 1 1 d . . . . .
H122 H 0.3264 0.5907 0.3162 0.097 Uiso 1 1 calc R U . . .
H123 H 0.3765 0.6694 0.2726 0.097 Uiso 1 1 calc R U . . .
H124 H 0.3118 0.6250 0.2373 0.097 Uiso 1 1 calc R U . . .
C56 C 0.1003(2) 0.54274(14) 0.17685(12) 0.0302(5) Uani 1 1 d . . . . .
C57 C 0.2238(3) 0.52601(15) 0.17331(13) 0.0388(6) Uani 1 1 d . . . . .
H125 H 0.2616 0.5635 0.1401 0.047 Uiso 1 1 calc R U . . .
C58 C 0.2932(3) 0.45612(17) 0.21696(15) 0.0455(7) Uani 1 1 d . . . . .
H126 H 0.3777 0.4462 0.2138 0.055 Uiso 1 1 calc R U . . .
C59 C 0.2395(3) 0.40073(16) 0.26523(15) 0.0439(7) Uani 1 1 d . . . . .
H127 H 0.2869 0.3525 0.2952 0.053 Uiso 1 1 calc R U . . .
C60 C 0.1169(3) 0.41582(15) 0.26962(14) 0.0420(7) Uani 1 1 d . . . . .
H128 H 0.0797 0.3777 0.3025 0.050 Uiso 1 1 calc R U . . .
C61 C 0.0475(2) 0.48669(15) 0.22605(13) 0.0349(6) Uani 1 1 d . . . . .
H129 H -0.0369 0.4970 0.2299 0.042 Uiso 1 1 calc R U . . .
C62 C 0.0684(4) 0.4820(3) 0.0090(3) 0.0386(12) Uani 0.5 1 d D U P A -1
C63 C 0.0505(9) 0.5180(9) -0.0604(4) 0.098(4) Uani 0.5 1 d D U P A -1
H133 H 0.1100 0.5182 -0.0935 0.117 Uiso 0.5 1 calc R U P A -1
C64 C -0.0686(8) 0.5523(4) -0.0708(4) 0.072(2) Uani 0.5 1 d D U P A -1
H134 H -0.0893 0.5791 -0.1163 0.086 Uiso 0.5 1 calc R U P A -1
C65 C -0.1647(9) 0.5561(10) -0.0290(4) 0.080(3) Uani 0.5 1 d D U P A -1
H135 H -0.2427 0.5841 -0.0458 0.096 Uiso 0.5 1 calc R U P A -1
C66 C -0.1439(5) 0.5180(4) 0.0379(4) 0.071(2) Uani 0.5 1 d D U P A -1
H136 H -0.2054 0.5179 0.0700 0.086 Uiso 0.5 1 calc R U P A -1
C67 C -0.0223(5) 0.4784(4) 0.0550(3) 0.0331(16) Uani 0.5 1 d D U P A -1
H137 H -0.0028 0.4482 0.1003 0.040 Uiso 0.5 1 calc R U P A -1
C68 C 0.1964(5) 0.4462(10) 0.0319(5) 0.115(5) Uani 0.5 1 d D U P A -1
H138 H 0.2325 0.4897 0.0340 0.173 Uiso 0.5 1 calc R U P A -1
H139 H 0.2410 0.4215 0.0007 0.173 Uiso 0.5 1 calc R U P A -1
H140 H 0.1987 0.4042 0.0760 0.173 Uiso 0.5 1 calc R U P A -1
C69 C 0.0253(3) 0.61829(15) 0.12823(13) 0.0390(6) Uani 1 1 d . . . . .
H130 H -0.0594 0.6197 0.1385 0.058 Uiso 1 1 calc R U . . .
H131 H 0.0452 0.6672 0.1314 0.058 Uiso 1 1 calc R U . . .
H132 H 0.0411 0.6172 0.0832 0.058 Uiso 1 1 calc R U . . .

loop_
_atom_site_aniso_label
_atom_site_aniso_U_11
_atom_site_aniso_U_22
_atom_site_aniso_U_33
_atom_site_aniso_U_23
_atom_site_aniso_U_13
_atom_site_aniso_U_12
Si1 0.0116(2) 0.0120(2) 0.0116(2) -0.00411(19) 0.00003(19) -0.00312(19)
Si2 0.0135(3) 0.0128(2) 0.0127(2) -0.0059(2) 0.0012(2) -0.00335(19)
Si3 0.0156(3) 0.0133(2) 0.0124(2) -0.0053(2) 0.0011(2) -0.0048(2)
Si4 0.0123(3) 0.0129(2) 0.0133(2) -0.0049(2) 0.0005(2) -0.00343(19)
Si5 0.0112(2) 0.0136(2) 0.0114(2) -0.00434(19) 0.00007(19) -0.00265(19)
Si6 0.0121(2) 0.0130(2) 0.0112(2) -0.00490(19) -0.00076(19) -0.00354(19)
Si7 0.0102(2) 0.0143(2) 0.0112(2) -0.00472(19) 0.00008(19) -0.00318(19)
Si8 0.0118(2) 0.0125(2) 0.0111(2) -0.00336(19) -0.00074(19) -0.00372(19)
C1 0.0122(9) 0.0150(9) 0.0147(9) -0.0055(7) 0.0006(7) -0.0047(7)
C2 0.0147(9) 0.0141(9) 0.0195(10) -0.0042(8) -0.0003(8) -0.0055(7)
C3 0.0158(10) 0.0138(9) 0.0148(9) -0.0034(7) 0.0012(8) -0.0038(7)
C4 0.0142(9) 0.0114(8) 0.0127(9) -0.0025(7) -0.0007(7) -0.0039(7)
Si9 0.0124(3) 0.0194(3) 0.0144(3) -0.0051(2) 0.0009(2) -0.0041(2)
C5 0.0207(11) 0.0294(11) 0.0199(10) -0.0069(9) 0.0053(9) -0.0101(9)
C6 0.0185(10) 0.0239(10) 0.0177(10) -0.0079(8) 0.0011(8) -0.0038(8)
C7 0.0163(10) 0.0265(11) 0.0253(11) -0.0072(9) -0.0027(9) -0.0019(8)
Si10 0.0152(3) 0.0217(3) 0.0149(3) -0.0069(2) -0.0002(2) -0.0079(2)
C8 0.0253(12) 0.0354(12) 0.0293(12) -0.0195(10) -0.0010(10) -0.0081(10)
C9 0.0243(11) 0.0275(11) 0.0180(10) -0.0046(9) -0.0036(9) -0.0085(9)
C10 0.0238(11) 0.0367(12) 0.0231(11) -0.0114(10) 0.0002(9) -0.0166(10)
Si11 0.0156(3) 0.0131(2) 0.0188(3) -0.0044(2) -0.0011(2) -0.0011(2)
C11 0.0248(11) 0.0161(9) 0.0250(11) -0.0090(8) 0.0020(9) -0.0044(8)
C12 0.0253(11) 0.0168(10) 0.0254(11) -0.0039(9) -0.0047(9) 0.0013(8)
C13 0.0168(10) 0.0213(10) 0.0253(11) -0.0086(9) 0.0015(8) -0.0027(8)
Si12 0.0151(3) 0.0160(2) 0.0139(3) -0.0053(2) -0.0018(2) -0.0036(2)
C14 0.0304(12) 0.0268(11) 0.0151(10) -0.0059(9) -0.0013(9) -0.0081(9)
C15 0.0178(10) 0.0245(10) 0.0256(11) -0.0110(9) -0.0035(9) -0.0055(8)
C16 0.0197(10) 0.0213(10) 0.0198(10) -0.0095(8) -0.0008(8) -0.0047(8)
C17 0.0193(10) 0.0169(9) 0.0158(9) -0.0093(8) 0.0032(8) -0.0027(8)
C18 0.0300(12) 0.0187(10) 0.0271(11) -0.0115(9) 0.0057(9) -0.0040(9)
C19 0.0392(15) 0.0359(13) 0.0443(15) -0.0246(12) 0.0258(12) -0.0196(11)
C20 0.0478(16) 0.0433(14) 0.0255(12) -0.0219(11) -0.0090(11) 0.0130(12)
C21 0.0120(9) 0.0177(9) 0.0162(9) -0.0051(8) 0.0016(7) -0.0025(7)
C22 0.0165(10) 0.0221(10) 0.0160(10) -0.0046(8) 0.0033(8) -0.0024(8)
C23 0.0237(11) 0.0224(10) 0.0251(11) -0.0112(9) 0.0061(9) -0.0032(9)
C24 0.0128(10) 0.0289(11) 0.0193(10) -0.0058(9) 0.0002(8) -0.0028(8)
C25 0.0185(10) 0.0166(9) 0.0148(9) -0.0073(8) -0.0025(8) -0.0047(8)
C26 0.0237(11) 0.0299(11) 0.0183(10) -0.0143(9) -0.0018(9) -0.0028(9)
C27 0.0243(11) 0.0208(10) 0.0171(10) -0.0076(8) -0.0067(8) -0.0047(8)
C28 0.0282(12) 0.0225(10) 0.0213(10) -0.0085(9) -0.0040(9) -0.0116(9)
C29 0.0110(9) 0.0189(9) 0.0163(9) -0.0078(8) -0.0001(7) -0.0038(7)
C30 0.0121(9) 0.0243(10) 0.0198(10) -0.0107(8) 0.0034(8) -0.0049(8)
C31 0.0139(10) 0.0276(11) 0.0181(10) -0.0082(8) -0.0029(8) 0.0001(8)
C32 0.0154(10) 0.0285(11) 0.0284(11) -0.0154(9) 0.0014(9) -0.0087(8)
C33 0.0178(10) 0.0139(9) 0.0137(9) -0.0032(7) -0.0027(8) -0.0048(7)
C34 0.0188(10) 0.0152(9) 0.0170(10) -0.0006(8) -0.0053(8) -0.0050(8)
C35 0.0185(10) 0.0172(9) 0.0137(9) 0.0002(8) -0.0032(8) -0.0066(8)
C36 0.0140(9) 0.0149(9) 0.0112(9) -0.0020(7) -0.0012(7) -0.0059(7)
Si13 0.0201(3) 0.0136(2) 0.0176(3) -0.0048(2) -0.0026(2) -0.0030(2)
C37 0.0239(12) 0.0265(11) 0.0260(11) -0.0107(9) -0.0009(9) -0.0025(9)
C38 0.0307(12) 0.0188(10) 0.0192(10) -0.0060(8) -0.0050(9) -0.0039(9)
C39 0.0306(12) 0.0152(9) 0.0272(11) -0.0066(9) -0.0043(9) -0.0034(9)
Si14 0.0175(3) 0.0166(3) 0.0221(3) -0.0047(2) -0.0001(2) -0.0071(2)
C40 0.0213(11) 0.0270(11) 0.0394(13) -0.0176(10) -0.0041(10) -0.0065(9)
C41 0.0306(13) 0.0233(11) 0.0351(13) -0.0015(10) 0.0049(10) -0.0117(10)
C42 0.0202(11) 0.0282(11) 0.0266(11) -0.0112(9) 0.0020(9) -0.0079(9)
Si15 0.0127(3) 0.0182(3) 0.0154(3) -0.0043(2) -0.0018(2) -0.0049(2)
C43 0.0155(10) 0.0218(10) 0.0226(10) -0.0073(8) 0.0020(8) -0.0084(8)
C44 0.0208(11) 0.0369(12) 0.0217(11) -0.0055(9) -0.0070(9) -0.0084(9)
C45 0.0159(10) 0.0208(10) 0.0319(12) -0.0078(9) 0.0005(9) -0.0035(8)
Si16 0.0152(3) 0.0191(3) 0.0123(2) -0.0066(2) 0.0002(2) -0.0060(2)
C46 0.0223(11) 0.0246(11) 0.0251(11) -0.0132(9) 0.0011(9) -0.0087(9)
C47 0.0258(12) 0.0346(12) 0.0141(10) -0.0089(9) 0.0010(9) -0.0080(9)
C48 0.0183(10) 0.0259(10) 0.0206(10) -0.0134(9) 0.0008(8) -0.0037(8)
C49 0.0392(15) 0.0451(15) 0.0467(16) -0.0286(13) -0.0127(13) -0.0059(12)
C50 0.0499(18) 0.0424(15) 0.0494(17) -0.0233(13) -0.0105(14) -0.0109(13)
C51 0.052(2) 0.079(2) 0.078(2) -0.056(2) 0.0131(18) -0.0306(18)
C52 0.0416(18) 0.056(2) 0.115(3) -0.064(2) -0.016(2) 0.0016(15)
C53 0.068(2) 0.0343(15) 0.079(2) -0.0271(16) -0.030(2) -0.0056(15)
C54 0.062(2) 0.0530(18) 0.0470(17) -0.0246(14) -0.0081(15) -0.0200(16)
C55 0.0467(19) 0.086(3) 0.070(2) -0.048(2) -0.0123(17) 0.0042(17)
C56 0.0446(15) 0.0244(11) 0.0273(12) -0.0139(10) 0.0058(11) -0.0120(10)
C57 0.0483(17) 0.0325(13) 0.0402(15) -0.0124(11) 0.0091(13) -0.0210(12)
C58 0.0390(16) 0.0398(15) 0.0604(19) -0.0189(14) 0.0035(14) -0.0125(12)
C59 0.0464(17) 0.0323(13) 0.0479(16) -0.0089(12) -0.0028(13) -0.0057(12)
C60 0.0513(17) 0.0285(13) 0.0397(15) -0.0037(11) 0.0102(13) -0.0123(12)
C61 0.0381(14) 0.0304(12) 0.0354(13) -0.0110(11) 0.0097(11) -0.0097(11)
C62 0.037(3) 0.025(2) 0.055(3) -0.012(2) -0.001(2) -0.014(2)
C63 0.126(6) 0.076(5) 0.097(6) -0.030(4) -0.024(4) -0.027(4)
C64 0.106(4) 0.047(3) 0.084(4) -0.038(3) -0.002(4) -0.032(3)
C65 0.080(5) 0.055(5) 0.117(5) -0.037(4) -0.032(4) -0.016(4)
C66 0.074(4) 0.070(3) 0.102(4) -0.055(3) 0.038(3) -0.048(3)
C67 0.055(3) 0.021(3) 0.032(3) -0.013(2) 0.016(2) -0.024(2)
C68 0.104(8) 0.047(5) 0.208(10) -0.053(6) -0.025(6) -0.020(6)
C69 0.0554(18) 0.0288(12) 0.0330(13) -0.0107(11) 0.0054(12) -0.0115(12)

loop_
_atom_type_symbol
_atom_type_description
_atom_type_scat_dispersion_real
_atom_type_scat_dispersion_imag
_atom_type_scat_source
C C 0.0033 0.0016 'International Tables Vol C Tables 4.2.6.8 and 6.1.1.4'
H H 0.0000 0.0000 'International Tables Vol C Tables 4.2.6.8 and 6.1.1.4'
Si Si 0.0817 0.0704 'International Tables Vol C Tables 4.2.6.8 and 6.1.1.4'

loop_
_geom_angle_atom_site_label_1
_geom_angle_atom_site_label_2
_geom_angle_atom_site_label_3
_geom_angle
_geom_angle_site_symmetry_1
_geom_angle_site_symmetry_3
C4 Si1 C1 97.39(8) . .
C4 Si1 Si2 121.05(6) . .
C1 Si1 Si2 122.17(6) . .
C4 Si1 Si3 108.12(6) . .
C1 Si1 Si3 148.98(6) . .
Si2 Si1 Si3 58.05(2) . .
C17 Si2 Si3 142.77(7) . .
C17 Si2 Si4 111.13(6) . .
Si3 Si2 Si4 66.50(3) . .
C17 Si2 Si1 143.82(6) . .
Si3 Si2 Si1 61.22(2) . .
Si4 Si2 Si1 103.87(3) . .
Si2 Si3 Si1 60.73(2) . .
Si2 Si3 Si6 127.39(3) . .
Si1 Si3 Si6 149.57(3) . .
Si2 Si3 Si4 57.47(2) . .
Si1 Si3 Si4 97.59(3) . .
Si6 Si3 Si4 72.91(2) . .
Si2 Si4 Si5 140.10(3) . .
Si2 Si4 Si7 118.07(3) . .
Si5 Si4 Si7 74.61(2) . .
Si2 Si4 Si3 56.02(2) . .
Si5 Si4 Si3 88.67(3) . .
Si7 Si4 Si3 89.28(2) . .
C21 Si5 Si6 116.58(6) . .
C21 Si5 Si4 126.16(6) . .
Si6 Si5 Si4 76.09(2) . .
C21 Si5 Si8 137.13(6) . .
Si6 Si5 Si8 97.50(3) . .
Si4 Si5 Si8 85.11(3) . .
C25 Si6 Si7 132.34(7) . .
C25 Si6 Si5 135.68(7) . .
Si7 Si6 Si5 76.94(2) . .
C25 Si6 Si3 111.58(6) . .
Si7 Si6 Si3 95.39(3) . .
Si5 Si6 Si3 93.83(3) . .
C29 Si7 Si6 111.65(6) . .
C29 Si7 Si4 130.75(6) . .
Si6 Si7 Si4 75.86(2) . .
C29 Si7 Si8 138.16(6) . .
Si6 Si7 Si8 97.34(3) . .
Si4 Si7 Si8 84.23(3) . .
C33 Si8 C36 96.42(8) . .
C33 Si8 Si5 125.72(6) . .
C36 Si8 Si5 118.90(6) . .
C33 Si8 Si7 122.98(6) . .
C36 Si8 Si7 121.75(6) . .
Si5 Si8 Si7 73.17(2) . .
C2 C1 Si10 107.11(12) . .
C2 C1 Si9 106.60(12) . .
Si10 C1 Si9 108.39(9) . .
C2 C1 Si1 97.06(12) . .
Si10 C1 Si1 113.36(10) . .
Si9 C1 Si1 122.49(10) . .
C3 C2 C1 109.94(15) . .
C2 C3 C4 109.54(15) . .
C3 C4 Si11 105.89(12) . .
C3 C4 Si12 109.81(13) . .
Si11 C4 Si12 107.93(9) . .
C3 C4 Si1 101.46(12) . .
Si11 C4 Si1 117.16(10) . .
Si12 C4 Si1 113.96(9) . .
C6 Si9 C5 103.87(10) . .
C6 Si9 C7 105.55(10) . .
C5 Si9 C7 105.12(10) . .
C6 Si9 C1 116.67(9) . .
C5 Si9 C1 109.88(9) . .
C7 Si9 C1 114.63(9) . .
C9 Si10 C8 108.38(11) . .
C9 Si10 C10 108.02(10) . .
C8 Si10 C10 102.47(11) . .
C9 Si10 C1 113.23(9) . .
C8 Si10 C1 111.09(10) . .
C10 Si10 C1 113.02(9) . .
C11 Si11 C13 109.15(10) . .
C11 Si11 C12 102.40(10) . .
C13 Si11 C12 106.21(10) . .
C11 Si11 C4 112.16(9) . .
C13 Si11 C4 115.14(9) . .
C12 Si11 C4 110.87(9) . .
C15 Si12 C16 105.05(9) . .
C15 Si12 C14 107.67(10) . .
C16 Si12 C14 102.57(10) . .
C15 Si12 C4 113.61(9) . .
C16 Si12 C4 117.78(9) . .
C14 Si12 C4 109.22(9) . .
C19 C17 C20 109.0(2) . .
C19 C17 C18 107.90(18) . .
C20 C17 C18 108.62(18) . .
C19 C17 Si2 109.44(14) . .
C20 C17 Si2 108.76(15) . .
C18 C17 Si2 113.07(14) . .
C22 C21 C24 109.00(16) . .
C22 C21 C23 106.97(17) . .
C24 C21 C23 109.13(17) . .
C22 C21 Si5 106.85(13) . .
C24 C21 Si5 114.75(14) . .
C23 C21 Si5 109.83(14) . .
C26 C25 C27 108.23(16) . .
C26 C25 C28 109.10(17) . .
C27 C25 C28 107.67(17) . .
C26 C25 Si6 109.88(14) . .
C27 C25 Si6 108.60(13) . .
C28 C25 Si6 113.23(13) . .
C30 C29 C32 107.10(16) . .
C30 C29 C31 108.55(16) . .
C32 C29 C31 106.84(16) . .
C30 C29 Si7 119.72(13) . .
C32 C29 Si7 108.46(13) . .
C31 C29 Si7 105.54(13) . .
C34 C33 Si13 107.00(13) . .
C34 C33 Si14 107.60(13) . .
Si13 C33 Si14 109.15(10) . .
C34 C33 Si8 100.82(12) . .
Si13 C33 Si8 116.00(10) . .
Si14 C33 Si8 115.30(10) . .
C35 C34 C33 110.22(16) . .
C34 C35 C36 110.28(16) . .
C35 C36 Si16 106.67(13) . .
C35 C36 Si15 106.14(12) . .
Si16 C36 Si15 105.25(9) . .
C35 C36 Si8 100.45(12) . .
Si16 C36 Si8 119.69(10) . .
Si15 C36 Si8 117.31(10) . .
C38 Si13 C37 108.95(10) . .
C38 Si13 C39 107.26(10) . .
C37 Si13 C39 102.11(10) . .
C38 Si13 C33 112.67(9) . .
C37 Si13 C33 111.60(10) . .
C39 Si13 C33 113.63(10) . .
C40 Si14 C42 108.22(10) . .
C40 Si14 C41 107.08(11) . .
C42 Si14 C41 102.41(11) . .
C40 Si14 C33 111.87(10) . .
C42 Si14 C33 115.10(9) . .
C41 Si14 C33 111.48(10) . .
C43 Si15 C45 107.60(10) . .
C43 Si15 C44 106.83(10) . .
C45 Si15 C44 100.70(11) . .
C43 Si15 C36 113.21(9) . .
C45 Si15 C36 116.21(9) . .
C44 Si15 C36 111.22(9) . .
C48 Si16 C46 104.30(10) . .
C48 Si16 C47 105.25(10) . .
C46 Si16 C47 105.66(10) . .
C48 Si16 C36 114.53(9) . .
C46 Si16 C36 116.42(9) . .
C47 Si16 C36 109.75(9) . .
C50 C49 C54 118.6(3) . .
C50 C49 C55 120.3(3) . .
C54 C49 C55 121.1(3) . .
C49 C50 C51 120.5(3) . .
C52 C51 C50 120.0(3) . .
C53 C52 C51 119.7(3) . .
C52 C53 C54 120.5(3) . .
C53 C54 C49 120.6(3) . .
C57 C56 C61 117.9(2) . .
C57 C56 C69 121.2(2) . .
C61 C56 C69 120.9(2) . .
C58 C57 C56 121.5(2) . .
C57 C58 C59 119.9(3) . .
C60 C59 C58 119.6(3) . .
C59 C60 C61 120.2(2) . .
C60 C61 C56 120.8(3) . .
C67 C62 C63 124.2(5) . .
C67 C62 C68 119.8(4) . .
C63 C62 C68 116.0(4) . .
C64 C63 C62 107.2(8) . .
C63 C64 C65 133.3(10) . .
C66 C65 C64 117.7(9) . .
C65 C66 C67 114.3(7) . .
C62 C67 C66 123.2(5) . .

loop_
_geom_bond_atom_site_label_1
_geom_bond_atom_site_label_2
_geom_bond_distance
_geom_bond_site_symmetry_2
Si1 C4 1.9471(18) .
Si1 C1 1.959(2) .
Si1 Si2 2.3684(8) .
Si1 Si3 2.3798(8) .
Si2 C17 1.948(2) .
Si2 Si3 2.3037(8) .
Si2 Si4 2.3422(8) .
Si3 Si6 2.3808(8) .
Si3 Si4 2.5477(8) .
Si4 Si5 2.4005(8) .
Si4 Si7 2.4240(7) .
Si5 C21 1.935(2) .
Si5 Si6 2.3563(8) .
Si5 Si8 2.4441(8) .
Si6 C25 1.961(2) .
Si6 Si7 2.3440(8) .
Si7 C29 1.961(2) .
Si7 Si8 2.4618(7) .
Si8 C33 1.9540(19) .
Si8 C36 1.983(2) .
C1 C2 1.576(2) .
C1 Si10 1.913(2) .
C1 Si9 1.920(2) .
C2 C3 1.531(3) .
C3 C4 1.578(3) .
C4 Si11 1.911(2) .
C4 Si12 1.914(2) .
Si9 C6 1.871(2) .
Si9 C5 1.880(2) .
Si9 C7 1.883(2) .
Si10 C9 1.871(2) .
Si10 C8 1.873(2) .
Si10 C10 1.878(2) .
Si11 C11 1.877(2) .
Si11 C13 1.877(2) .
Si11 C12 1.889(2) .
Si12 C15 1.877(2) .
Si12 C16 1.878(2) .
Si12 C14 1.883(2) .
C17 C19 1.522(3) .
C17 C20 1.523(3) .
C17 C18 1.532(3) .
C21 C22 1.531(3) .
C21 C24 1.532(3) .
C21 C23 1.534(3) .
C25 C26 1.533(3) .
C25 C27 1.535(3) .
C25 C28 1.535(3) .
C29 C30 1.537(3) .
C29 C32 1.538(3) .
C29 C31 1.544(3) .
C33 C34 1.571(3) .
C33 Si13 1.906(2) .
C33 Si14 1.911(2) .
C34 C35 1.525(3) .
C35 C36 1.582(2) .
C36 Si16 1.920(2) .
C36 Si15 1.921(2) .
Si13 C38 1.869(2) .
Si13 C37 1.871(2) .
Si13 C39 1.881(2) .
Si14 C40 1.871(2) .
Si14 C42 1.878(2) .
Si14 C41 1.885(2) .
Si15 C43 1.871(2) .
Si15 C45 1.873(2) .
Si15 C44 1.891(2) .
Si16 C48 1.862(2) .
Si16 C46 1.875(2) .
Si16 C47 1.883(2) .
C49 C50 1.378(4) .
C49 C54 1.387(4) .
C49 C55 1.502(4) .
C50 C51 1.383(5) .
C51 C52 1.383(5) .
C52 C53 1.359(5) .
C53 C54 1.377(5) .
C56 C57 1.387(4) .
C56 C61 1.392(3) .
C56 C69 1.507(3) .
C57 C58 1.382(4) .
C58 C59 1.382(4) .
C59 C60 1.377(4) .
C60 C61 1.391(4) .
C62 C67 1.381(4) .
C62 C63 1.414(5) .
C62 C68 1.510(4) .
C63 C64 1.367(5) .
C64 C65 1.377(5) .
C65 C66 1.375(5) .
C66 C67 1.427(5) .

loop_
_geom_torsion_atom_site_label_1
_geom_torsion_atom_site_label_2
_geom_torsion_atom_site_label_3
_geom_torsion_atom_site_label_4
_geom_torsion
_geom_torsion_site_symmetry_1
_geom_torsion_site_symmetry_2
_geom_torsion_site_symmetry_3
_geom_torsion_site_symmetry_4
C4 Si1 Si2 C17 -48.98(14) . . . .
C1 Si1 Si2 C17 74.80(13) . . . .
Si3 Si1 Si2 C17 -141.99(12) . . . .
C4 Si1 Si2 Si3 93.01(7) . . . .
C1 Si1 Si2 Si3 -143.21(7) . . . .
C4 Si1 Si2 Si4 145.84(7) . . . .
C1 Si1 Si2 Si4 -90.37(7) . . . .
Si3 Si1 Si2 Si4 52.83(3) . . . .
C17 Si2 Si3 Si1 143.07(10) . . . .
Si4 Si2 Si3 Si1 -122.48(3) . . . .
C17 Si2 Si3 Si6 -72.27(11) . . . .
Si4 Si2 Si3 Si6 22.18(4) . . . .
Si1 Si2 Si3 Si6 144.66(4) . . . .
C17 Si2 Si3 Si4 -94.45(10) . . . .
Si1 Si2 Si3 Si4 122.48(3) . . . .
C4 Si1 Si3 Si2 -115.81(7) . . . .
C1 Si1 Si3 Si2 100.40(12) . . . .
C4 Si1 Si3 Si6 129.35(8) . . . .
C1 Si1 Si3 Si6 -14.44(15) . . . .
Si2 Si1 Si3 Si6 -114.84(6) . . . .
C4 Si1 Si3 Si4 -161.67(6) . . . .
C1 Si1 Si3 Si4 54.55(12) . . . .
Si2 Si1 Si3 Si4 -45.85(2) . . . .
C17 Si2 Si4 Si5 171.54(7) . . . .
Si3 Si2 Si4 Si5 31.84(5) . . . .
Si1 Si2 Si4 Si5 -17.77(5) . . . .
C17 Si2 Si4 Si7 71.83(7) . . . .
Si3 Si2 Si4 Si7 -67.88(3) . . . .
Si1 Si2 Si4 Si7 -117.49(3) . . . .
C17 Si2 Si4 Si3 139.71(7) . . . .
Si1 Si2 Si4 Si3 -49.61(3) . . . .
Si2 Si4 Si5 C21 49.15(9) . . . .
Si7 Si4 Si5 C21 164.71(8) . . . .
Si3 Si4 Si5 C21 75.10(8) . . . .
Si2 Si4 Si5 Si6 -63.80(5) . . . .
Si7 Si4 Si5 Si6 51.77(2) . . . .
Si3 Si4 Si5 Si6 -37.85(2) . . . .
Si2 Si4 Si5 Si8 -162.78(4) . . . .
Si7 Si4 Si5 Si8 -47.22(2) . . . .
Si3 Si4 Si5 Si8 -136.83(2) . . . .
C21 Si5 Si6 C25 43.96(11) . . . .
Si4 Si5 Si6 C25 167.73(9) . . . .
Si8 Si5 Si6 C25 -109.23(9) . . . .
C21 Si5 Si6 Si7 -177.28(7) . . . .
Si4 Si5 Si6 Si7 -53.51(2) . . . .
Si8 Si5 Si6 Si7 29.53(2) . . . .
C21 Si5 Si6 Si3 -82.63(7) . . . .
Si4 Si5 Si6 Si3 41.14(2) . . . .
Si8 Si5 Si6 Si3 124.18(3) . . . .
Si2 Si3 Si6 C25 158.64(7) . . . .
Si1 Si3 Si6 C25 -106.42(9) . . . .
Si4 Si3 Si6 C25 178.09(7) . . . .
Si2 Si3 Si6 Si7 18.75(4) . . . .
Si1 Si3 Si6 Si7 113.69(6) . . . .
Si4 Si3 Si6 Si7 38.21(2) . . . .
Si2 Si3 Si6 Si5 -58.46(4) . . . .
Si1 Si3 Si6 Si5 36.47(6) . . . .
Si4 Si3 Si6 Si5 -39.01(2) . . . .
C25 Si6 Si7 C29 -37.08(11) . . . .
Si5 Si6 Si7 C29 -178.53(6) . . . .
Si3 Si6 Si7 C29 88.78(7) . . . .
C25 Si6 Si7 Si4 -165.70(8) . . . .
Si5 Si6 Si7 Si4 52.84(2) . . . .
Si3 Si6 Si7 Si4 -39.85(2) . . . .
C25 Si6 Si7 Si8 112.17(8) . . . .
Si5 Si6 Si7 Si8 -29.29(2) . . . .
Si3 Si6 Si7 Si8 -121.98(3) . . . .
Si2 Si4 Si7 C29 -19.77(9) . . . .
Si5 Si4 Si7 C29 -158.79(8) . . . .
Si3 Si4 Si7 C29 -69.97(8) . . . .
Si2 Si4 Si7 Si6 86.80(3) . . . .
Si5 Si4 Si7 Si6 -52.22(2) . . . .
Si3 Si4 Si7 Si6 36.60(2) . . . .
Si2 Si4 Si7 Si8 -174.12(3) . . . .
Si5 Si4 Si7 Si8 46.86(2) . . . .
Si3 Si4 Si7 Si8 135.68(2) . . . .
C21 Si5 Si8 C33 -53.29(13) . . . .
Si6 Si5 Si8 C33 90.34(8) . . . .
Si4 Si5 Si8 C33 165.59(8) . . . .
C21 Si5 Si8 C36 70.38(12) . . . .
Si6 Si5 Si8 C36 -145.98(7) . . . .
Si4 Si5 Si8 C36 -70.74(7) . . . .
C21 Si5 Si8 Si7 -172.16(10) . . . .
Si6 Si5 Si8 Si7 -28.53(2) . . . .
Si4 Si5 Si8 Si7 46.71(2) . . . .
C29 Si7 Si8 C33 41.17(12) . . . .
Si6 Si7 Si8 C33 -93.38(8) . . . .
Si4 Si7 Si8 C33 -168.28(8) . . . .
C29 Si7 Si8 C36 -82.77(12) . . . .
Si6 Si7 Si8 C36 142.67(7) . . . .
Si4 Si7 Si8 C36 67.77(7) . . . .
C29 Si7 Si8 Si5 163.24(9) . . . .
Si6 Si7 Si8 Si5 28.68(2) . . . .
Si4 Si7 Si8 Si5 -46.21(2) . . . .
C4 Si1 C1 C2 24.39(13) . . . .
Si2 Si1 C1 C2 -109.72(11) . . . .
Si3 Si1 C1 C2 169.90(10) . . . .
C4 Si1 C1 Si10 136.50(10) . . . .
Si2 Si1 C1 Si10 2.39(12) . . . .
Si3 Si1 C1 Si10 -77.99(15) . . . .
C4 Si1 C1 Si9 -90.46(12) . . . .
Si2 Si1 C1 Si9 135.43(8) . . . .
Si3 Si1 C1 Si9 55.05(18) . . . .
Si10 C1 C2 C3 -164.09(13) . . . .
Si9 C1 C2 C3 80.05(16) . . . .
Si1 C1 C2 C3 -46.95(16) . . . .
C1 C2 C3 C4 54.9(2) . . . .
C2 C3 C4 Si11 92.98(15) . . . .
C2 C3 C4 Si12 -150.73(13) . . . .
C2 C3 C4 Si1 -29.84(17) . . . .
C1 Si1 C4 C3 1.78(13) . . . .
Si2 Si1 C4 C3 136.60(10) . . . .
Si3 Si1 C4 C3 -160.34(10) . . . .
C1 Si1 C4 Si11 -112.93(11) . . . .
Si2 Si1 C4 Si11 21.88(13) . . . .
Si3 Si1 C4 Si11 84.95(10) . . . .
C1 Si1 C4 Si12 119.72(10) . . . .
Si2 Si1 C4 Si12 -105.46(9) . . . .
Si3 Si1 C4 Si12 -42.40(11) . . . .
C2 C1 Si9 C6 -85.29(14) . . . .
Si10 C1 Si9 C6 159.71(9) . . . .
Si1 C1 Si9 C6 24.71(15) . . . .
C2 C1 Si9 C5 32.54(15) . . . .
Si10 C1 Si9 C5 -82.46(11) . . . .
Si1 C1 Si9 C5 142.54(11) . . . .
C2 C1 Si9 C7 150.63(13) . . . .
Si10 C1 Si9 C7 35.63(13) . . . .
Si1 C1 Si9 C7 -99.37(13) . . . .
C2 C1 Si10 C9 166.04(13) . . . .
Si9 C1 Si10 C9 -79.29(12) . . . .
Si1 C1 Si10 C9 60.19(13) . . . .
C2 C1 Si10 C8 43.81(15) . . . .
Si9 C1 Si10 C8 158.47(10) . . . .
Si1 C1 Si10 C8 -62.04(13) . . . .
C2 C1 Si10 C10 -70.73(15) . . . .
Si9 C1 Si10 C10 43.93(13) . . . .
Si1 C1 Si10 C10 -176.58(10) . . . .
C3 C4 Si11 C11 -46.82(15) . . . .
Si12 C4 Si11 C11 -164.37(9) . . . .
Si1 C4 Si11 C11 65.41(13) . . . .
C3 C4 Si11 C13 -172.43(12) . . . .
Si12 C4 Si11 C13 70.02(12) . . . .
Si1 C4 Si11 C13 -60.20(13) . . . .
C3 C4 Si11 C12 66.98(15) . . . .
Si12 C4 Si11 C12 -50.57(12) . . . .
Si1 C4 Si11 C12 179.21(10) . . . .
C3 C4 Si12 C15 -152.32(12) . . . .
Si11 C4 Si12 C15 -37.32(12) . . . .
Si1 C4 Si12 C15 94.65(12) . . . .
C3 C4 Si12 C16 84.28(14) . . . .
Si11 C4 Si12 C16 -160.72(9) . . . .
Si1 C4 Si12 C16 -28.75(14) . . . .
C3 C4 Si12 C14 -32.10(15) . . . .
Si11 C4 Si12 C14 82.90(11) . . . .
Si1 C4 Si12 C14 -145.13(11) . . . .
Si3 Si2 C17 C19 8.4(2) . . . .
Si4 Si2 C17 C19 -70.17(16) . . . .
Si1 Si2 C17 C19 125.27(15) . . . .
Si3 Si2 C17 C20 127.38(16) . . . .
Si4 Si2 C17 C20 48.79(17) . . . .
Si1 Si2 C17 C20 -115.77(16) . . . .
Si3 Si2 C17 C18 -111.88(15) . . . .
Si4 Si2 C17 C18 169.53(13) . . . .
Si1 Si2 C17 C18 5.0(2) . . . .
Si6 Si5 C21 C22 45.11(15) . . . .
Si4 Si5 C21 C22 -46.76(16) . . . .
Si8 Si5 C21 C22 -175.99(10) . . . .
Si6 Si5 C21 C24 166.06(12) . . . .
Si4 Si5 C21 C24 74.19(15) . . . .
Si8 Si5 C21 C24 -55.04(18) . . . .
Si6 Si5 C21 C23 -70.58(14) . . . .
Si4 Si5 C21 C23 -162.45(11) . . . .
Si8 Si5 C21 C23 68.32(17) . . . .
Si7 Si6 C25 C26 -142.10(11) . . . .
Si5 Si6 C25 C26 -22.42(18) . . . .
Si3 Si6 C25 C26 98.09(13) . . . .
Si7 Si6 C25 C27 99.69(14) . . . .
Si5 Si6 C25 C27 -140.63(11) . . . .
Si3 Si6 C25 C27 -20.12(15) . . . .
Si7 Si6 C25 C28 -19.84(18) . . . .
Si5 Si6 C25 C28 99.85(15) . . . .
Si3 Si6 C25 C28 -139.64(13) . . . .
Si6 Si7 C29 C30 -160.62(13) . . . .
Si4 Si7 C29 C30 -70.90(16) . . . .
Si8 Si7 C29 C30 68.88(18) . . . .
Si6 Si7 C29 C32 76.19(14) . . . .
Si4 Si7 C29 C32 165.91(10) . . . .
Si8 Si7 C29 C32 -54.32(17) . . . .
Si6 Si7 C29 C31 -38.01(14) . . . .
Si4 Si7 C29 C31 51.71(16) . . . .
Si8 Si7 C29 C31 -168.51(10) . . . .
C36 Si8 C33 C34 -15.11(14) . . . .
Si5 Si8 C33 C34 117.74(11) . . . .
Si7 Si8 C33 C34 -149.89(10) . . . .
C36 Si8 C33 Si13 -130.22(11) . . . .
Si5 Si8 C33 Si13 2.62(14) . . . .
Si7 Si8 C33 Si13 95.00(10) . . . .
C36 Si8 C33 Si14 100.41(11) . . . .
Si5 Si8 C33 Si14 -126.74(8) . . . .
Si7 Si8 C33 Si14 -34.37(13) . . . .
Si13 C33 C34 C35 161.25(13) . . . .
Si14 C33 C34 C35 -81.56(16) . . . .
Si8 C33 C34 C35 39.58(17) . . . .
C33 C34 C35 C36 -53.5(2) . . . .
C34 C35 C36 Si16 161.55(13) . . . .
C34 C35 C36 Si15 -86.59(16) . . . .
C34 C35 C36 Si8 36.03(17) . . . .
C33 Si8 C36 C35 -10.70(13) . . . .
Si5 Si8 C36 C35 -147.87(10) . . . .
Si7 Si8 C36 C35 124.85(11) . . . .
C33 Si8 C36 Si16 -126.86(11) . . . .
Si5 Si8 C36 Si16 95.97(10) . . . .
Si7 Si8 C36 Si16 8.69(13) . . . .
C33 Si8 C36 Si15 103.71(11) . . . .
Si5 Si8 C36 Si15 -33.45(12) . . . .
Si7 Si8 C36 Si15 -120.74(9) . . . .
C34 C33 Si13 C38 -164.18(13) . . . .
Si14 C33 Si13 C38 79.66(12) . . . .
Si8 C33 Si13 C38 -52.61(14) . . . .
C34 C33 Si13 C37 -41.24(15) . . . .
Si14 C33 Si13 C37 -157.40(10) . . . .
Si8 C33 Si13 C37 70.33(13) . . . .
C34 C33 Si13 C39 73.56(15) . . . .
Si14 C33 Si13 C39 -42.60(13) . . . .
Si8 C33 Si13 C39 -174.87(10) . . . .
C34 C33 Si14 C40 -158.97(13) . . . .
Si13 C33 Si14 C40 -43.19(12) . . . .
Si8 C33 Si14 C40 89.45(12) . . . .
C34 C33 Si14 C42 76.97(15) . . . .
Si13 C33 Si14 C42 -167.25(10) . . . .
Si8 C33 Si14 C42 -34.61(14) . . . .
C34 C33 Si14 C41 -39.10(16) . . . .
Si13 C33 Si14 C41 76.68(13) . . . .
Si8 C33 Si14 C41 -150.68(11) . . . .
C35 C36 Si15 C43 178.79(13) . . . .
Si16 C36 Si15 C43 -68.36(11) . . . .
Si8 C36 Si15 C43 67.57(13) . . . .
C35 C36 Si15 C45 53.49(16) . . . .
Si16 C36 Si15 C45 166.34(9) . . . .
Si8 C36 Si15 C45 -57.73(13) . . . .
C35 C36 Si15 C44 -60.92(15) . . . .
Si16 C36 Si15 C44 51.93(12) . . . .
Si8 C36 Si15 C44 -172.14(11) . . . .
C35 C36 Si16 C48 -91.07(14) . . . .
Si15 C36 Si16 C48 156.46(9) . . . .
Si8 C36 Si16 C48 21.80(14) . . . .
C35 C36 Si16 C46 146.94(13) . . . .
Si15 C36 Si16 C46 34.46(12) . . . .
Si8 C36 Si16 C46 -100.19(12) . . . .
C35 C36 Si16 C47 27.03(15) . . . .
Si15 C36 Si16 C47 -85.45(11) . . . .
Si8 C36 Si16 C47 139.90(11) . . . .
C54 C49 C50 C51 -0.5(4) . . . .
C55 C49 C50 C51 179.6(3) . . . .
C49 C50 C51 C52 -0.5(4) . . . .
C50 C51 C52 C53 1.1(5) . . . .
C51 C52 C53 C54 -0.6(5) . . . .
C52 C53 C54 C49 -0.4(4) . . . .
C50 C49 C54 C53 0.9(4) . . . .
C55 C49 C54 C53 -179.1(3) . . . .
C61 C56 C57 C58 0.0(4) . . . .
C69 C56 C57 C58 -178.8(3) . . . .
C56 C57 C58 C59 0.5(4) . . . .
C57 C58 C59 C60 -0.3(5) . . . .
C58 C59 C60 C61 -0.5(5) . . . .
C59 C60 C61 C56 1.0(4) . . . .
C57 C56 C61 C60 -0.7(4) . . . .
C69 C56 C61 C60 178.1(2) . . . .
C67 C62 C63 C64 4.6(18) . . . .
C68 C62 C63 C64 -175.2(11) . . . .
C62 C63 C64 C65 -1(2) . . . .
C63 C64 C65 C66 -1(2) . . . .
C64 C65 C66 C67 -0.2(17) . . . .
C63 C62 C67 C66 -6.3(16) . . . .
C68 C62 C67 C66 173.4(10) . . . .
C65 C66 C67 C62 3.6(12) . . . .
